data_1506398
loop_
_publ_author_name
'Lo, Andy Y. H.'
'Bitterwolf, Thomas E.'
'Macdonald, Charles L. B.'
'Schurko, Robert W.'

_publ_contact_author 'Robert W. Schurko'
_publ_section_title
;
 Solid-state 93Nb and 13C NMR investigations of half-sandwich niobium(I)
 and niobium(V) cyclopentadienyl complexes.
;
_journal_issue 32
_journal_name_full 'The journal of physical chemistry. A'
_journal_page_first 7073
_journal_page_last 7087
_journal_paper_doi 10.1021/jp0521499
_journal_volume 109
_journal_year 2005
_chemical_formula_moiety '[C5 H5 Cl4 Nb][C4 H8 O]'
_chemical_formula_sum 'C9 H13 Cl4 Nb O'
_chemical_formula_weight 371.90
_chemical_name_common 'Tetrachlorocyclopentadienylniobium(V) THF adduct'
_chemical_name_systematic
;
 ?
;
_space_group_IT_number 2
_symmetry_cell_setting triclinic
_symmetry_space_group_name_Hall '-P 1'
_symmetry_space_group_name_H-M 'P -1'
_atom_sites_solution_hydrogens geom
_atom_sites_solution_primary direct
_atom_sites_solution_secondary difmap
_audit_creation_method SHELXL-97
_cell_angle_alpha 76.8130(10)
_cell_angle_beta 86.6070(10)
_cell_angle_gamma 69.3700(10)
_cell_formula_units_Z 2
_cell_length_a 7.0665(5)
_cell_length_b 7.1523(5)
_cell_length_c 13.3112(9)
_cell_measurement_reflns_used 4973
_cell_measurement_temperature 173(2)
_cell_measurement_theta_max 27.55
_cell_measurement_theta_min 3.08
_cell_volume 612.86(7)
_computing_cell_refinement 'Bruker SMART'
_computing_data_collection 'Bruker SMART'
_computing_data_reduction 'Bruker SAINT'
_computing_molecular_graphics 'Bruker SHELXTL'
_computing_publication_material 'Bruker SHELXTL'
_computing_structure_refinement 'SHELXL-97 (Sheldrick, 1997)'
_computing_structure_solution 'Bruker SHELXTL'
_diffrn_ambient_temperature 173(2)
_diffrn_measured_fraction_theta_full 0.995
_diffrn_measured_fraction_theta_max 0.995
_diffrn_measurement_device_type 'CCD area detector'
_diffrn_measurement_method 'phi and omega scans'
_diffrn_radiation_monochromator graphite
_diffrn_radiation_source 'fine-focus sealed tube'
_diffrn_radiation_type MoK\a
_diffrn_radiation_wavelength 0.71069
_diffrn_reflns_av_R_equivalents 0.0167
_diffrn_reflns_av_sigmaI/netI 0.0249
_diffrn_reflns_limit_h_max 9
_diffrn_reflns_limit_h_min -9
_diffrn_reflns_limit_k_max 9
_diffrn_reflns_limit_k_min -8
_diffrn_reflns_limit_l_max 17
_diffrn_reflns_limit_l_min -17
_diffrn_reflns_number 5994
_diffrn_reflns_theta_full 27.55
_diffrn_reflns_theta_max 27.55
_diffrn_reflns_theta_min 3.08
_exptl_absorpt_coefficient_mu 1.823
_exptl_absorpt_correction_type none
_exptl_crystal_colour red
_exptl_crystal_density_diffrn 2.015
_exptl_crystal_density_meas 0
_exptl_crystal_density_method 'not measured'
_exptl_crystal_description prism
_exptl_crystal_F_000 368
_exptl_crystal_size_max 0.40
_exptl_crystal_size_mid 0.20
_exptl_crystal_size_min 0.20
_refine_diff_density_max 0.779
_refine_diff_density_min -0.607
_refine_diff_density_rms 0.091
_refine_ls_extinction_method none
_refine_ls_goodness_of_fit_ref 1.050
_refine_ls_hydrogen_treatment mixed
_refine_ls_matrix_type full
_refine_ls_number_parameters 127
_refine_ls_number_reflns 2820
_refine_ls_number_restraints 0
_refine_ls_restrained_S_all 1.050
_refine_ls_R_factor_all 0.0305
_refine_ls_R_factor_gt 0.0285
_refine_ls_shift/su_max 0.007
_refine_ls_shift/su_mean 0.001
_refine_ls_structure_factor_coef Fsqd
_refine_ls_weighting_details 'calc w=1/[\s^2^(Fo^2^)+(0.0227P)^2^+1.3514P] where P=(Fo^2^+2Fc^2^)/3'
_refine_ls_weighting_scheme calc
_refine_ls_wR_factor_gt 0.0657
_refine_ls_wR_factor_ref 0.0667
_reflns_number_gt 2657
_reflns_number_total 2820
_reflns_threshold_expression >2sigma(I)
_cod_data_source_file jp0521499si20050425_074005.cif
_cod_data_source_block p1bt
_cod_depositor_comments
;
The following automatic conversions were performed:

'_symmetry_cell_setting' value 'Triclinic' changed to 'triclinic'
according to /home/saulius/struct/CIF-dictionaries/cif_core.dic
dictionary named 'cif_core.dic' version 2.4.1 from 2010-06-29.

Automatic conversion script
Id: cif_fix_values 1715 2011-07-08 13:25:40Z adriana 
;
_cod_original_sg_symbol_H-M P-1
_cod_database_code 1506398

loop_
_symmetry_equiv_pos_as_xyz
'x, y, z'
'-x, -y, -z'

loop_
_atom_site_label
_atom_site_type_symbol
_atom_site_fract_x
_atom_site_fract_y
_atom_site_fract_z
_atom_site_U_iso_or_equiv
_atom_site_adp_type
_atom_site_occupancy
_atom_site_symmetry_multiplicity
_atom_site_calc_flag
_atom_site_refinement_flags
_atom_site_disorder_assembly
_atom_site_disorder_group
C21 C 0.9957(5) 1.0911(6) 0.1720(3) 0.0409(8) Uani 1 1 d . . .
H21A H 1.1022 0.9593 0.1673 0.049 Uiso 1 1 calc R . .
H21B H 1.0228 1.1308 0.2347 0.049 Uiso 1 1 calc R . .
C22 C 0.9948(6) 1.2526(6) 0.0783(3) 0.0403(8) Uani 1 1 d . . .
H22A H 1.0169 1.3691 0.0978 0.048 Uiso 1 1 calc R . .
H22B H 1.1026 1.1966 0.0310 0.048 Uiso 1 1 calc R . .
C23 C 0.7939(6) 1.3188(7) 0.0288(4) 0.0595(13) Uani 1 1 d . . .
H23A H 0.7315 1.4700 0.0152 0.071 Uiso 1 1 calc R . .
H23B H 0.8075 1.2770 -0.0379 0.071 Uiso 1 1 calc R . .
C24 C 0.6704(7) 1.2292(8) 0.0940(3) 0.0646(15) Uani 1 1 d . . .
H24A H 0.6025 1.1684 0.0544 0.078 Uiso 1 1 calc R . .
H24B H 0.5651 1.3347 0.1234 0.078 Uiso 1 1 calc R . .
O O 0.7964(3) 1.0708(3) 0.17673(15) 0.0246(4) Uani 1 1 d . A .
Cl1 Cl 0.87843(11) 0.94107(11) 0.40383(5) 0.02728(15) Uani 1 1 d . A .
Cl2 Cl 0.41998(11) 1.15031(11) 0.29267(6) 0.02939(16) Uani 1 1 d . A .
Cl3 Cl 0.56249(13) 0.82505(13) 0.13355(6) 0.03351(18) Uani 1 1 d . A .
Cl4 Cl 1.01748(11) 0.62109(11) 0.24515(7) 0.03229(17) Uani 1 1 d . A .
Nb Nb 0.69421(3) 0.83375(3) 0.293490(18) 0.01702(8) Uani 1 1 d . . .
C11 C 0.6079(9) 0.5269(8) 0.3368(4) 0.0240(9) Uiso 0.613(3) 1 d P A 1
H11 H 0.6148 0.4549 0.2842 0.029 Uiso 0.613(3) 1 calc PR A 1
C12 C 0.7650(7) 0.4905(8) 0.4063(4) 0.0235(8) Uiso 0.613(3) 1 d P A 1
H12 H 0.8965 0.3900 0.4092 0.028 Uiso 0.613(3) 1 calc PR A 1
C13 C 0.6929(9) 0.6290(8) 0.4705(4) 0.0234(8) Uiso 0.613(3) 1 d P A 1
H13 H 0.7673 0.6389 0.5250 0.028 Uiso 0.613(3) 1 calc PR A 1
C14 C 0.4938(9) 0.7498(7) 0.4411(4) 0.0236(8) Uiso 0.613(3) 1 d P A 1
H14 H 0.4090 0.8566 0.4720 0.028 Uiso 0.613(3) 1 calc PR A 1
C15 C 0.4395(8) 0.6870(8) 0.3579(4) 0.0234(8) Uiso 0.613(3) 1 d P A 1
H15 H 0.3121 0.7429 0.3226 0.028 Uiso 0.613(3) 1 calc PR A 1
C141 C 0.4294(12) 0.7482(12) 0.3992(7) 0.0236(8) Uiso 0.387(3) 1 d P A 2
H141 H 0.2997 0.8499 0.4002 0.028 Uiso 0.387(3) 1 calc PR A 2
C151 C 0.4877(13) 0.6166(13) 0.3327(6) 0.0234(8) Uiso 0.387(3) 1 d P A 2
H151 H 0.4044 0.6131 0.2802 0.028 Uiso 0.387(3) 1 calc PR A 2
C131 C 0.5934(15) 0.7066(13) 0.4648(6) 0.0234(8) Uiso 0.387(3) 1 d P A 2
H131 H 0.5956 0.7749 0.5179 0.028 Uiso 0.387(3) 1 calc PR A 2
C121 C 0.7509(12) 0.5483(13) 0.4383(7) 0.0235(8) Uiso 0.387(3) 1 d P A 2
H121 H 0.8811 0.4878 0.4708 0.028 Uiso 0.387(3) 1 calc PR A 2
C111 C 0.6881(14) 0.4898(12) 0.3549(6) 0.0240(9) Uiso 0.387(3) 1 d P A 2
H111 H 0.7667 0.3854 0.3209 0.029 Uiso 0.387(3) 1 calc PR A 2

loop_
_atom_site_aniso_label
_atom_site_aniso_U_11
_atom_site_aniso_U_22
_atom_site_aniso_U_33
_atom_site_aniso_U_23
_atom_site_aniso_U_13
_atom_site_aniso_U_12
C21 0.0262(16) 0.0427(19) 0.052(2) 0.0070(16) -0.0012(15) -0.0201(15)
C22 0.049(2) 0.048(2) 0.0337(18) -0.0021(15) 0.0052(15) -0.0329(17)
C23 0.043(2) 0.059(3) 0.056(3) 0.026(2) 0.0018(19) -0.017(2)
C24 0.055(3) 0.078(3) 0.053(2) 0.042(2) -0.031(2) -0.044(2)
O 0.0221(10) 0.0281(10) 0.0238(10) 0.0019(8) -0.0026(8) -0.0133(8)
Cl1 0.0338(4) 0.0306(4) 0.0232(3) -0.0054(3) -0.0057(3) -0.0176(3)
Cl2 0.0228(3) 0.0206(3) 0.0410(4) -0.0063(3) 0.0018(3) -0.0035(3)
Cl3 0.0429(4) 0.0434(4) 0.0234(3) -0.0067(3) -0.0057(3) -0.0256(4)
Cl4 0.0238(3) 0.0245(3) 0.0468(4) -0.0112(3) 0.0099(3) -0.0057(3)
Nb 0.01716(12) 0.01646(12) 0.01842(12) -0.00369(9) -0.00036(8) -0.00704(9)

loop_
_atom_type_symbol
_atom_type_description
_atom_type_scat_dispersion_real
_atom_type_scat_dispersion_imag
_atom_type_scat_source
C C 0.0033 0.0016 'International Tables Vol C Tables 4.2.6.8 and 6.1.1.4'
H H 0.0000 0.0000 'International Tables Vol C Tables 4.2.6.8 and 6.1.1.4'
O O 0.0106 0.0060 'International Tables Vol C Tables 4.2.6.8 and 6.1.1.4'
Cl Cl 0.1484 0.1585 'International Tables Vol C Tables 4.2.6.8 and 6.1.1.4'
Nb Nb -2.0727 0.6215 'International Tables Vol C Tables 4.2.6.8 and 6.1.1.4'

loop_
_geom_angle_atom_site_label_1
_geom_angle_atom_site_label_2
_geom_angle_atom_site_label_3
_geom_angle
O C21 C22 107.3(3)
C23 C22 C21 105.7(3)
C24 C23 C22 109.5(3)
C23 C24 O 108.6(3)
C24 O C21 107.6(2)
C24 O Nb 125.41(19)
C21 O Nb 126.97(18)
O Nb Cl3 77.99(5)
O Nb C121 152.77(19)
Cl3 Nb C121 120.1(2)
O Nb Cl4 78.55(6)
Cl3 Nb Cl4 87.19(3)
C121 Nb Cl4 82.0(2)
O Nb Cl2 77.05(6)
Cl3 Nb Cl2 88.69(3)
C121 Nb Cl2 120.5(2)
Cl4 Nb Cl2 155.58(3)
O Nb C15 150.49(12)
Cl3 Nb C15 80.28(14)
C121 Nb C15 56.7(2)
Cl4 Nb C15 120.12(15)
Cl2 Nb C15 82.75(14)
O Nb C11 151.27(13)
Cl3 Nb C11 76.91(13)
C121 Nb C11 43.8(2)
Cl4 Nb C11 86.47(14)
Cl2 Nb C11 115.95(14)
C15 Nb C11 33.65(17)
O Nb C131 151.02(19)
Cl3 Nb C131 126.5(2)
C121 Nb C131 33.2(3)
Cl4 Nb C131 114.2(2)
Cl2 Nb C131 87.4(2)
C15 Nb C131 46.3(2)
C11 Nb C131 57.7(2)
O Nb C111 151.0(2)
Cl3 Nb C111 86.0(2)
C121 Nb C111 34.2(3)
Cl4 Nb C111 76.6(2)
Cl2 Nb C111 127.1(2)
C15 Nb C111 44.5(2)
C11 Nb C111 13.62(19)
C131 Nb C111 56.1(3)
O Nb Cl1 77.94(5)
Cl3 Nb Cl1 155.90(3)
C121 Nb Cl1 82.2(2)
Cl4 Nb Cl1 86.97(3)
Cl2 Nb Cl1 87.04(3)
C15 Nb Cl1 122.56(14)
C11 Nb Cl1 125.97(13)
C131 Nb Cl1 77.0(2)
C111 Nb Cl1 115.2(2)
O Nb C151 149.48(19)
Cl3 Nb C151 72.18(19)
C121 Nb C151 55.2(3)
Cl4 Nb C151 105.9(2)
Cl2 Nb C151 95.7(2)
C15 Nb C151 15.44(18)
C11 Nb C151 20.4(2)
C131 Nb C151 55.2(3)
C111 Nb C151 33.3(3)
Cl1 Nb C151 131.85(19)
O Nb C141 149.42(19)
Cl3 Nb C141 95.3(2)
C121 Nb C141 54.9(3)
Cl4 Nb C141 131.38(18)
Cl2 Nb C141 72.98(18)
C15 Nb C141 18.06(19)
C11 Nb C141 47.7(2)
C131 Nb C141 33.4(3)
C111 Nb C141 55.3(3)
Cl1 Nb C141 106.1(2)
C151 Nb C141 32.8(3)
C15 C11 C12 108.6(5)
C15 C11 Nb 72.9(3)
C12 C11 Nb 75.2(3)
C13 C12 C11 107.5(4)
C13 C12 Nb 74.0(3)
C11 C12 Nb 71.5(3)
C14 C13 C12 108.4(4)
C14 C13 Nb 72.2(3)
C12 C13 Nb 73.1(3)
C13 C14 C15 108.3(4)
C13 C14 Nb 74.9(3)
C15 C14 Nb 72.0(3)
C11 C15 C14 107.2(4)
C11 C15 Nb 73.4(3)
C14 C15 Nb 74.3(3)
C151 C141 C131 108.5(7)
C151 C141 Nb 73.5(4)
C131 C141 Nb 72.4(4)
C141 C151 C111 109.0(7)
C141 C151 Nb 73.6(4)
C111 C151 Nb 72.7(4)
C121 C131 C141 107.3(7)
C121 C131 Nb 72.7(4)
C141 C131 Nb 74.1(4)
C131 C121 C111 109.2(7)
C131 C121 Nb 74.1(4)
C111 C121 Nb 73.8(4)
C151 C111 C121 106.0(7)
C151 C111 Nb 74.0(5)
C121 C111 Nb 72.1(4)

loop_
_geom_bond_atom_site_label_1
_geom_bond_atom_site_label_2
_geom_bond_distance
C21 O 1.462(4)
C21 C22 1.493(5)
C22 C23 1.473(6)
C23 C24 1.406(5)
C24 O 1.458(4)
O Nb 2.3108(19)
Cl1 Nb 2.4260(7)
Cl2 Nb 2.4044(7)
Cl3 Nb 2.3955(7)
Cl4 Nb 2.4021(7)
Nb C121 2.401(7)
Nb C15 2.411(5)
Nb C11 2.417(5)
Nb C131 2.419(7)
Nb C111 2.424(8)
Nb C151 2.440(8)
Nb C141 2.441(7)
C11 C15 1.397(7)
C11 C12 1.401(7)
C12 C13 1.397(7)
C13 C14 1.391(7)
C14 C15 1.405(7)
C141 C151 1.379(11)
C141 C131 1.397(11)
C151 C111 1.392(11)
C131 C121 1.376(12)
C121 C111 1.417(12)
